data_7231283
loop_
_publ_author_name
'Li, Shaodong'
'Lu, Liping'
'Zhu, Miaoli'
'Feng, Sisi'
'Su, Feng'
'Zhao, Xuefeng'

_publ_section_title
;
 Exploring the syntheses, structures, topologies, luminescence sensing and
 magnetism of Zn(ii) and Mn(ii) coordination polymers based on a semirigid
 tricarboxylate ligand
;
_journal_issue 36
_journal_name_full CrystEngComm
_journal_page_first 5442
_journal_paper_doi 10.1039/C8CE00947C
_journal_volume 20
_journal_year 2018
_chemical_formula_sum 'C54 H38 Mn2 N8 O15'
_chemical_formula_weight 1148.80
_space_group_crystal_system triclinic
_space_group_IT_number 2
_space_group_name_Hall '-P 1'
_space_group_name_H-M_alt 'P -1'
_symmetry_space_group_name_Hall '-P 1'
_symmetry_space_group_name_H-M 'P -1'
_atom_sites_solution_hydrogens mixed
_audit_creation_method SHELXL-2016/6
_audit_update_record
;
2018-05-02 deposited with the CCDC.
2018-08-03 downloaded from the CCDC.
;
_cell_angle_alpha 99.939(10)
_cell_angle_beta 96.406(10)
_cell_angle_gamma 97.933(10)
_cell_formula_units_Z 2
_cell_length_a 9.915(3)
_cell_length_b 10.052(3)
_cell_length_c 25.117(7)
_cell_measurement_reflns_used 4386
_cell_measurement_temperature 298(2)
_cell_measurement_theta_max 24.08
_cell_measurement_theta_min 3.03
_cell_volume 2418.5(12)
_computing_cell_refinement 'Bruker SAINT'
_computing_data_collection 'Bruker APEX2'
_computing_data_reduction 'Bruker SAINT'
_computing_molecular_graphics 'Bruker SHELXTL'
_computing_publication_material 'Bruker SHELXTL'
_computing_structure_refinement 'SHELXL-2016/6 (Sheldrick, 2016)'
_computing_structure_solution 'SHELXS-97 (Sheldrick, 2008)'
_diffrn_ambient_temperature 298(2)
_diffrn_measured_fraction_theta_full 0.996
_diffrn_measured_fraction_theta_max 0.996
_diffrn_measurement_device_type 'Bruker APEX-II CCD'
_diffrn_measurement_method '\f and \w scans'
_diffrn_radiation_type MoK\a
_diffrn_radiation_wavelength 0.71073
_diffrn_reflns_av_R_equivalents 0.1107
_diffrn_reflns_av_unetI/netI 0.1506
_diffrn_reflns_Laue_measured_fraction_full 0.996
_diffrn_reflns_Laue_measured_fraction_max 0.996
_diffrn_reflns_limit_h_max 11
_diffrn_reflns_limit_h_min -10
_diffrn_reflns_limit_k_max 11
_diffrn_reflns_limit_k_min -11
_diffrn_reflns_limit_l_max 29
_diffrn_reflns_limit_l_min -29
_diffrn_reflns_number 28433
_diffrn_reflns_point_group_measured_fraction_full 0.996
_diffrn_reflns_point_group_measured_fraction_max 0.996
_diffrn_reflns_theta_full 25.048
_diffrn_reflns_theta_max 25.048
_diffrn_reflns_theta_min 2.929
_exptl_absorpt_coefficient_mu 0.606
_exptl_absorpt_correction_T_max 0.859
_exptl_absorpt_correction_T_min 0.834
_exptl_absorpt_correction_type multi-scan
_exptl_absorpt_process_details sadabs
_exptl_crystal_colour colorless
_exptl_crystal_density_diffrn 1.578
_exptl_crystal_density_meas 0
_exptl_crystal_description block
_exptl_crystal_F_000 1176
_exptl_crystal_size_max 0.300
_exptl_crystal_size_mid 0.250
_exptl_crystal_size_min 0.250
_refine_diff_density_max 0.400
_refine_diff_density_min -0.520
_refine_diff_density_rms 0.084
_refine_ls_extinction_method none
_refine_ls_goodness_of_fit_ref 1.002
_refine_ls_hydrogen_treatment constr
_refine_ls_matrix_type full
_refine_ls_number_parameters 712
_refine_ls_number_reflns 8517
_refine_ls_number_restraints 0
_refine_ls_restrained_S_all 1.002
_refine_ls_R_factor_all 0.1667
_refine_ls_R_factor_gt 0.0623
_refine_ls_shift/su_max 0.000
_refine_ls_shift/su_mean 0.000
_refine_ls_structure_factor_coef Fsqd
_refine_ls_weighting_details 'w=1/[\s^2^(Fo^2^)+(0.0521P)^2^+0.2037P] where P=(Fo^2^+2Fc^2^)/3'
_refine_ls_weighting_scheme calc
_refine_ls_wR_factor_gt 0.1131
_refine_ls_wR_factor_ref 0.1478
_reflns_Friedel_coverage 0.000
_reflns_number_gt 4122
_reflns_number_total 8517
_reflns_threshold_expression 'I > 2\s(I)'
_cod_data_source_file c8ce00947c2.cif
_cod_data_source_block complex2
_cod_depositor_comments 'Adding full bibliography for 7231282--7231285.cif.'
_cod_database_code 7231283
_shelx_shelxl_version_number 2016/6
_shelx_space_group_comment
;
The symmetry employed for this shelxl refinement is uniquely defined
by the following loop, which should always be used as a source of
symmetry information in preference to the above space-group names.
They are only intended as comments.
;
_shelx_estimated_absorpt_t_min 0.839
_shelx_estimated_absorpt_t_max 0.863

loop_
_space_group_symop_operation_xyz
'x, y, z'
'-x, -y, -z'

loop_
_atom_site_label
_atom_site_type_symbol
_atom_site_fract_x
_atom_site_fract_y
_atom_site_fract_z
_atom_site_U_iso_or_equiv
_atom_site_adp_type
_atom_site_occupancy
_atom_site_site_symmetry_order
_atom_site_calc_flag
_atom_site_refinement_flags_posn
_atom_site_refinement_flags_adp
Mn1 Mn 0.88891(8) 0.56207(8) 0.24874(3) 0.0256(2) Uani 1 1 d . .
Mn2 Mn 0.41058(8) 0.54404(7) 0.24970(3) 0.0237(2) Uani 1 1 d . .
C1 C 0.6667(6) 0.9806(6) 0.0432(3) 0.0476(17) Uani 1 1 d . .
C2 C 0.7942(6) 0.9697(6) 0.0773(2) 0.0378(15) Uani 1 1 d . .
C3 C 0.7929(6) 0.9379(7) 0.1284(3) 0.065(2) Uani 1 1 d . .
H3 H 0.710076 0.922267 0.142091 0.078 Uiso 1 1 calc R U
C4 C 0.9160(6) 0.9289(7) 0.1597(2) 0.057(2) Uani 1 1 d . .
H4 H 0.915093 0.909100 0.194448 0.068 Uiso 1 1 calc R U
C5 C 1.0369(5) 0.9492(5) 0.1392(2) 0.0299(13) Uani 1 1 d . .
C6 C 1.0388(6) 0.9809(7) 0.0887(2) 0.0528(19) Uani 1 1 d . .
H6 H 1.121373 0.995764 0.074644 0.063 Uiso 1 1 calc R U
C7 C 0.9162(6) 0.9908(7) 0.0585(2) 0.064(2) Uani 1 1 d . .
H7 H 0.917972 1.012721 0.024119 0.076 Uiso 1 1 calc R U
C8 C 1.1673(6) 0.7469(5) 0.24159(19) 0.0245(13) Uani 1 1 d . .
C9 C 1.1808(5) 0.9002(5) 0.2597(2) 0.0241(13) Uani 1 1 d . .
C10 C 1.1790(5) 0.9910(5) 0.2240(2) 0.0261(13) Uani 1 1 d . .
C11 C 1.2059(5) 0.9571(5) 0.3160(2) 0.0308(14) Uani 1 1 d . .
H11 H 1.201558 0.899577 0.341225 0.037 Uiso 1 1 calc R U
C12 C 1.2366(5) 1.0967(5) 0.3340(2) 0.0311(14) Uani 1 1 d . .
H12 H 1.253490 1.132674 0.371255 0.037 Uiso 1 1 calc R U
C13 C 1.2424(5) 1.1836(5) 0.2968(2) 0.0240(13) Uani 1 1 d . .
C14 C 1.2085(5) 1.1299(5) 0.2419(2) 0.0250(13) Uani 1 1 d . .
H14 H 1.205579 1.188094 0.216868 0.030 Uiso 1 1 calc R U
C15 C 1.2952(5) 1.3336(5) 0.3165(2) 0.0307(14) Uani 1 1 d . .
C16 C 0.6583(6) 0.7567(5) 0.2379(2) 0.0276(13) Uani 1 1 d . .
C17 C 0.6437(5) 0.9046(5) 0.2465(2) 0.0233(12) Uani 1 1 d . .
C18 C 0.5371(5) 0.9521(5) 0.2189(2) 0.0293(13) Uani 1 1 d . .
H18 H 0.466462 0.889748 0.196761 0.035 Uiso 1 1 calc R U
C19 C 0.5339(5) 1.0902(5) 0.2238(2) 0.0285(13) Uani 1 1 d . .
H19 H 0.462571 1.119255 0.203882 0.034 Uiso 1 1 calc R U
C20 C 0.6357(5) 1.1878(5) 0.2581(2) 0.0252(13) Uani 1 1 d . .
C21 C 0.7380(5) 1.1372(5) 0.2881(2) 0.0233(13) Uani 1 1 d . .
C22 C 0.7442(5) 1.0003(5) 0.2818(2) 0.0291(13) Uani 1 1 d . .
H22 H 0.816085 0.970777 0.301230 0.035 Uiso 1 1 calc R U
C23 C 0.6294(6) 1.3387(5) 0.2597(2) 0.0270(13) Uani 1 1 d . .
C24 C 0.8056(5) 1.2928(5) 0.3722(2) 0.0280(13) Uani 1 1 d . .
C25 C 0.6844(6) 1.2564(6) 0.3922(2) 0.0417(16) Uani 1 1 d . .
H25 H 0.620661 1.181921 0.373341 0.050 Uiso 1 1 calc R U
C26 C 0.6581(6) 1.3327(6) 0.4412(2) 0.0421(16) Uani 1 1 d . .
H26 H 0.576999 1.308065 0.454953 0.051 Uiso 1 1 calc R U
C27 C 0.7517(6) 1.4439(6) 0.4689(2) 0.0333(14) Uani 1 1 d . .
C28 C 0.8716(6) 1.4782(6) 0.4480(2) 0.0409(16) Uani 1 1 d . .
H28 H 0.933838 1.554744 0.466125 0.049 Uiso 1 1 calc R U
C29 C 0.9019(6) 1.4028(5) 0.4011(2) 0.0366(15) Uani 1 1 d . .
H29 H 0.985745 1.424844 0.388854 0.044 Uiso 1 1 calc R U
C30 C 0.7255(6) 1.5306(6) 0.5203(2) 0.0384(15) Uani 1 1 d . .
C31 C 0.8364(8) 0.3537(7) 0.1302(3) 0.072(2) Uani 1 1 d . .
H31 H 0.897027 0.296297 0.139804 0.086 Uiso 1 1 calc R U
C32 C 0.7190(6) 0.5151(7) 0.1328(2) 0.0520(19) Uani 1 1 d . .
H32 H 0.683848 0.594120 0.145178 0.062 Uiso 1 1 calc R U
C33 C 0.7620(9) 0.3414(7) 0.0804(3) 0.097(3) Uani 1 1 d . .
H33 H 0.763513 0.274657 0.049869 0.116 Uiso 1 1 calc R U
C34 C 0.5937(6) 0.4732(6) 0.0406(2) 0.0417(16) Uani 1 1 d . .
C35 C 0.5683(6) 0.3903(7) -0.0103(2) 0.0550(19) Uani 1 1 d . .
H35 H 0.612914 0.314963 -0.017513 0.066 Uiso 1 1 calc R U
C36 C 0.5239(7) 0.5807(7) 0.0508(2) 0.060(2) Uani 1 1 d . .
H36 H 0.538369 0.635297 0.085492 0.072 Uiso 1 1 calc R U
C37 C 0.9541(5) 0.7573(5) 0.3650(2) 0.0262(13) Uani 1 1 d . .
H37 H 0.874963 0.793379 0.355983 0.031 Uiso 1 1 calc R U
C38 C 1.1182(5) 0.6398(5) 0.3615(2) 0.0274(13) Uani 1 1 d . .
H38 H 1.173501 0.577223 0.348648 0.033 Uiso 1 1 calc R U
C39 C 1.1430(5) 0.7230(5) 0.4111(2) 0.0280(13) Uani 1 1 d . .
H39 H 1.216565 0.728465 0.438286 0.034 Uiso 1 1 calc R U
C40 C 1.0180(5) 0.9009(5) 0.4573(2) 0.0294(14) Uani 1 1 d . .
C41 C 0.9721(6) 1.0175(6) 0.4470(2) 0.0419(16) Uani 1 1 d . .
H41 H 0.952616 1.029266 0.411173 0.050 Uiso 1 1 calc R U
C42 C 1.0455(6) 0.8820(5) 0.5103(2) 0.0376(15) Uani 1 1 d . .
H42 H 1.075710 0.802351 0.517269 0.045 Uiso 1 1 calc R U
C43 C 0.3379(6) 0.3462(6) 0.1268(2) 0.0442(17) Uani 1 1 d . .
H43 H 0.401440 0.290233 0.135056 0.053 Uiso 1 1 calc R U
C44 C 0.2115(6) 0.5005(6) 0.1348(2) 0.0471(17) Uani 1 1 d . .
H44 H 0.169009 0.572619 0.149374 0.057 Uiso 1 1 calc R U
C45 C 0.0903(6) 0.4682(6) 0.0406(2) 0.0387(15) Uani 1 1 d . .
C46 C 0.0629(7) 0.3868(7) -0.0099(2) 0.064(2) Uani 1 1 d . .
H46 H 0.104419 0.309472 -0.017345 0.077 Uiso 1 1 calc R U
C47 C 0.0270(7) 0.5805(7) 0.0502(2) 0.063(2) Uani 1 1 d . .
H47 H 0.044649 0.636528 0.084601 0.075 Uiso 1 1 calc R U
C48 C 0.6181(6) 0.6251(5) 0.3670(2) 0.0346(15) Uani 1 1 d . .
H48 H 0.665892 0.553060 0.357534 0.042 Uiso 1 1 calc R U
C49 C 0.6390(5) 0.7102(6) 0.4160(2) 0.0354(15) Uani 1 1 d . .
H49 H 0.702358 0.707297 0.445903 0.042 Uiso 1 1 calc R U
C50 C 0.4769(5) 0.7671(5) 0.3624(2) 0.0313(14) Uani 1 1 d . .
H50 H 0.408327 0.812851 0.349586 0.038 Uiso 1 1 calc R U
C51 C 0.5257(5) 0.9034(5) 0.4568(2) 0.0262(13) Uani 1 1 d . .
C52 C 0.4414(6) 0.9965(6) 0.4478(2) 0.0428(17) Uani 1 1 d . .
H52 H 0.401211 0.995203 0.412386 0.051 Uiso 1 1 calc R U
C53 C 0.5853(6) 0.9072(6) 0.5097(2) 0.0438(17) Uani 1 1 d . .
H53 H 0.643283 0.845116 0.516739 0.053 Uiso 1 1 calc R U
C54 C 0.2654(7) 0.3357(6) 0.0776(2) 0.057(2) Uani 1 1 d . .
H54 H 0.269596 0.272745 0.046284 0.068 Uiso 1 1 calc R U
N1 N 0.1836(5) 0.4356(5) 0.08234(17) 0.0369(12) Uani 1 1 d . .
N2 N 0.3058(5) 0.4505(4) 0.16331(17) 0.0359(12) Uani 1 1 d . .
N3 N 0.8073(5) 0.4634(5) 0.16331(17) 0.0365(12) Uani 1 1 d . .
N4 N 0.6859(5) 0.4425(5) 0.08264(18) 0.0410(13) Uani 1 1 d . .
N5 N 0.5157(4) 0.6605(4) 0.33295(17) 0.0289(11) Uani 1 1 d . .
N6 N 0.5484(4) 0.8023(4) 0.41338(16) 0.0259(11) Uani 1 1 d . .
N7 N 0.9985(4) 0.6614(4) 0.33255(16) 0.0268(11) Uani 1 1 d . .
N8 N 1.0370(4) 0.7975(4) 0.41319(16) 0.0287(11) Uani 1 1 d . .
O1 O 1.0527(3) 0.6837(3) 0.21619(13) 0.0315(9) Uani 1 1 d . .
O2 O 1.2719(4) 0.6965(3) 0.25355(14) 0.0377(10) Uani 1 1 d . .
O3 O 1.2644(3) 1.4158(3) 0.28524(14) 0.0284(9) Uani 1 1 d . .
O4 O 1.3688(4) 1.3676(4) 0.36179(15) 0.0434(11) Uani 1 1 d . .
O5 O 1.1606(3) 0.9373(3) 0.16740(13) 0.0296(9) Uani 1 1 d . .
O6 O 0.6671(4) 1.0045(5) -0.00304(17) 0.0705(15) Uani 1 1 d . .
O7 O 0.5556(4) 0.9672(5) 0.06610(18) 0.0727(15) Uani 1 1 d . .
H7A H 0.492164 0.987260 0.046818 0.109 Uiso 1 1 d R U
O8 O 0.7723(4) 0.7266(3) 0.25357(14) 0.0341(10) Uani 1 1 d . .
O9 O 0.5546(4) 0.6714(3) 0.21311(13) 0.0296(9) Uani 1 1 d . .
O10 O 0.7392(4) 1.4216(3) 0.27752(14) 0.0312(9) Uani 1 1 d . .
O11 O 0.8426(3) 1.2239(3) 0.32535(14) 0.0322(9) Uani 1 1 d . .
O12 O 0.5163(4) 1.3681(3) 0.24303(14) 0.0340(9) Uani 1 1 d . .
O13 O 0.6372(4) 1.4668(4) 0.54643(16) 0.0515(12) Uani 1 1 d . .
H13 H 0.633177 1.515813 0.575729 0.077 Uiso 1 1 d R U
O14 O 0.7834(5) 1.6476(4) 0.53559(16) 0.0600(13) Uani 1 1 d . .
O15 O 0.9984(3) 0.3840(3) 0.24865(14) 0.0362(10) Uani 1 1 d . .
H15A H 1.079422 0.410810 0.261340 0.054 Uiso 1 1 d R U
H15B H 0.966253 0.334690 0.268647 0.054 Uiso 1 1 d R U

loop_
_atom_site_aniso_label
_atom_site_aniso_U_11
_atom_site_aniso_U_22
_atom_site_aniso_U_33
_atom_site_aniso_U_23
_atom_site_aniso_U_13
_atom_site_aniso_U_12
Mn1 0.0264(5) 0.0241(5) 0.0236(5) 0.0003(4) -0.0018(4) 0.0036(4)
Mn2 0.0233(5) 0.0218(5) 0.0240(5) 0.0019(4) -0.0009(4) 0.0031(4)
C1 0.032(4) 0.062(5) 0.048(5) 0.005(4) 0.007(4) 0.012(3)
C2 0.031(4) 0.058(4) 0.023(3) 0.007(3) -0.004(3) 0.012(3)
C3 0.033(4) 0.119(6) 0.051(5) 0.031(4) 0.010(3) 0.023(4)
C4 0.030(4) 0.113(6) 0.039(4) 0.036(4) 0.007(3) 0.020(4)
C5 0.027(3) 0.037(3) 0.026(3) 0.006(3) 0.003(3) 0.006(3)
C6 0.026(3) 0.104(6) 0.038(4) 0.033(4) 0.010(3) 0.015(4)
C7 0.040(4) 0.127(7) 0.033(4) 0.033(4) 0.008(3) 0.020(4)
C8 0.037(4) 0.020(3) 0.016(3) 0.005(2) 0.008(3) -0.003(3)
C9 0.023(3) 0.018(3) 0.031(3) 0.003(3) 0.007(3) 0.003(2)
C10 0.027(3) 0.031(3) 0.020(3) 0.004(3) 0.002(3) 0.007(3)
C11 0.041(4) 0.024(3) 0.027(3) 0.007(3) 0.001(3) 0.003(3)
C12 0.041(4) 0.030(3) 0.021(3) 0.006(3) -0.001(3) 0.005(3)
C13 0.025(3) 0.023(3) 0.022(3) 0.002(3) 0.003(2) 0.003(2)
C14 0.032(3) 0.020(3) 0.025(3) 0.011(2) 0.001(3) 0.006(2)
C15 0.032(3) 0.026(3) 0.034(4) -0.001(3) 0.011(3) 0.010(3)
C16 0.036(4) 0.022(3) 0.027(3) 0.006(3) 0.012(3) 0.003(3)
C17 0.022(3) 0.022(3) 0.031(3) 0.010(3) 0.011(3) 0.009(2)
C18 0.021(3) 0.028(3) 0.036(3) 0.000(3) 0.004(3) 0.003(3)
C19 0.026(3) 0.029(3) 0.033(3) 0.007(3) 0.001(3) 0.012(3)
C20 0.027(3) 0.018(3) 0.029(3) 0.003(2) 0.004(3) 0.002(2)
C21 0.025(3) 0.015(3) 0.027(3) -0.002(2) 0.004(3) 0.003(2)
C22 0.025(3) 0.029(3) 0.030(3) 0.003(3) -0.004(3) 0.006(3)
C23 0.032(3) 0.028(3) 0.022(3) 0.002(3) 0.010(3) 0.008(3)
C24 0.029(3) 0.029(3) 0.024(3) 0.005(3) -0.002(3) 0.005(3)
C25 0.043(4) 0.038(4) 0.034(4) -0.004(3) -0.009(3) -0.008(3)
C26 0.043(4) 0.043(4) 0.037(4) 0.003(3) 0.008(3) 0.000(3)
C27 0.037(4) 0.034(4) 0.021(3) 0.000(3) -0.008(3) -0.002(3)
C28 0.045(4) 0.033(4) 0.036(4) 0.002(3) -0.007(3) -0.006(3)
C29 0.035(3) 0.035(4) 0.035(4) 0.005(3) -0.003(3) -0.006(3)
C30 0.048(4) 0.035(4) 0.030(4) 0.012(3) -0.002(3) 0.000(3)
C31 0.108(6) 0.052(5) 0.045(5) -0.013(4) -0.032(4) 0.037(4)
C32 0.063(5) 0.066(5) 0.025(4) -0.011(3) -0.005(3) 0.039(4)
C33 0.174(9) 0.057(5) 0.043(5) -0.028(4) -0.046(5) 0.058(6)
C34 0.043(4) 0.052(4) 0.026(4) 0.001(3) -0.004(3) 0.011(3)
C35 0.058(5) 0.064(5) 0.036(4) -0.006(4) -0.014(3) 0.022(4)
C36 0.071(5) 0.075(5) 0.026(4) -0.010(4) -0.013(4) 0.024(4)
C37 0.027(3) 0.031(3) 0.020(3) 0.003(3) 0.000(3) 0.006(3)
C38 0.032(3) 0.027(3) 0.023(3) 0.003(3) 0.001(3) 0.007(3)
C39 0.026(3) 0.026(3) 0.033(4) 0.005(3) 0.002(3) 0.008(3)
C40 0.037(3) 0.028(3) 0.022(3) 0.003(3) 0.004(3) 0.000(3)
C41 0.066(4) 0.037(4) 0.020(3) 0.001(3) 0.001(3) 0.007(3)
C42 0.062(4) 0.023(3) 0.026(3) -0.003(3) 0.000(3) 0.018(3)
C43 0.051(4) 0.044(4) 0.033(4) -0.003(3) -0.007(3) 0.020(3)
C44 0.052(4) 0.053(4) 0.032(4) -0.008(3) -0.007(3) 0.025(3)
C45 0.037(4) 0.053(4) 0.027(4) 0.005(3) 0.000(3) 0.015(3)
C46 0.085(6) 0.066(5) 0.034(4) -0.018(4) -0.015(4) 0.044(4)
C47 0.079(5) 0.069(5) 0.030(4) -0.024(4) -0.016(4) 0.035(4)
C48 0.040(4) 0.035(3) 0.027(3) -0.004(3) 0.000(3) 0.015(3)
C49 0.035(3) 0.047(4) 0.023(3) -0.001(3) -0.005(3) 0.018(3)
C50 0.038(3) 0.030(3) 0.025(3) -0.002(3) -0.001(3) 0.015(3)
C51 0.037(3) 0.020(3) 0.017(3) -0.004(2) 0.001(3) 0.002(3)
C52 0.063(4) 0.042(4) 0.020(3) 0.000(3) -0.011(3) 0.020(3)
C53 0.061(4) 0.042(4) 0.026(4) -0.007(3) -0.008(3) 0.026(3)
C54 0.081(5) 0.048(4) 0.035(4) -0.014(3) -0.015(4) 0.033(4)
N1 0.045(3) 0.046(3) 0.016(3) -0.005(2) -0.004(2) 0.013(3)
N2 0.041(3) 0.035(3) 0.029(3) -0.002(2) -0.001(2) 0.008(2)
N3 0.040(3) 0.038(3) 0.026(3) -0.002(2) -0.008(2) 0.006(2)
N4 0.046(3) 0.043(3) 0.026(3) -0.008(3) -0.009(3) 0.009(3)
N5 0.027(3) 0.030(3) 0.028(3) 0.004(2) 0.003(2) 0.002(2)
N6 0.032(3) 0.024(3) 0.017(3) -0.005(2) -0.003(2) 0.004(2)
N7 0.032(3) 0.027(3) 0.021(3) 0.004(2) 0.002(2) 0.002(2)
N8 0.040(3) 0.027(3) 0.014(3) -0.006(2) 0.001(2) 0.003(2)
O1 0.026(2) 0.031(2) 0.032(2) -0.0039(18) -0.0004(18) -0.0006(18)
O2 0.036(2) 0.034(2) 0.044(3) 0.0055(19) -0.003(2) 0.0181(19)
O3 0.028(2) 0.021(2) 0.036(2) 0.0105(18) 0.0035(17) 0.0014(17)
O4 0.054(3) 0.034(2) 0.032(2) -0.0040(19) -0.006(2) -0.004(2)
O5 0.029(2) 0.034(2) 0.023(2) -0.0008(17) 0.0001(17) 0.0077(17)
O6 0.052(3) 0.130(4) 0.035(3) 0.026(3) -0.002(2) 0.027(3)
O7 0.034(3) 0.127(4) 0.063(3) 0.036(3) -0.004(2) 0.021(3)
O8 0.025(2) 0.030(2) 0.047(3) 0.0038(19) -0.0024(19) 0.0148(18)
O9 0.033(2) 0.021(2) 0.034(2) 0.0048(18) 0.0077(18) 0.0006(18)
O10 0.030(2) 0.025(2) 0.037(2) 0.0041(18) 0.0029(18) -0.0003(18)
O11 0.030(2) 0.025(2) 0.034(2) -0.0061(18) -0.0031(18) 0.0001(17)
O12 0.026(2) 0.031(2) 0.047(3) 0.0092(19) -0.0019(19) 0.0144(18)
O13 0.063(3) 0.045(3) 0.041(3) -0.003(2) 0.009(2) 0.004(2)
O14 0.086(4) 0.038(3) 0.049(3) 0.000(2) 0.012(2) -0.004(3)
O15 0.029(2) 0.031(2) 0.046(2) 0.0040(19) -0.0020(18) 0.0071(17)

loop_
_atom_type_symbol
_atom_type_description
_atom_type_scat_dispersion_real
_atom_type_scat_dispersion_imag
_atom_type_scat_source
C C 0.0033 0.0016 'International Tables Vol C Tables 4.2.6.8 and 6.1.1.4'
H H 0.0000 0.0000 'International Tables Vol C Tables 4.2.6.8 and 6.1.1.4'
Mn Mn 0.3368 0.7283 'International Tables Vol C Tables 4.2.6.8 and 6.1.1.4'
N N 0.0061 0.0033 'International Tables Vol C Tables 4.2.6.8 and 6.1.1.4'
O O 0.0106 0.0060 'International Tables Vol C Tables 4.2.6.8 and 6.1.1.4'

loop_
_geom_angle_atom_site_label_1
_geom_angle_atom_site_label_2
_geom_angle_atom_site_label_3
_geom_angle
_geom_angle_site_symmetry_1
_geom_angle_site_symmetry_3
O8 Mn1 O10 95.95(14) . 1_545
O8 Mn1 O1 90.59(14) . .
O10 Mn1 O1 173.24(13) 1_545 .
O8 Mn1 N3 96.93(15) . .
O10 Mn1 N3 89.99(15) 1_545 .
O1 Mn1 N3 87.50(15) . .
O8 Mn1 O15 175.01(14) . .
O10 Mn1 O15 79.33(13) 1_545 .
O1 Mn1 O15 94.18(13) . .
N3 Mn1 O15 84.78(15) . .
O8 Mn1 N7 87.65(14) . .
O10 Mn1 N7 95.09(14) 1_545 .
O1 Mn1 N7 86.88(14) . .
N3 Mn1 N7 172.79(17) . .
O15 Mn1 N7 91.12(14) . .
O12 Mn2 O9 96.82(13) 1_545 .
O12 Mn2 O3 83.34(13) 1_545 1_445
O9 Mn2 O3 179.17(13) . 1_445
O12 Mn2 O2 170.34(14) 1_545 1_455
O9 Mn2 O2 91.00(13) . 1_455
O3 Mn2 O2 88.75(14) 1_445 1_455
O12 Mn2 N5 99.31(14) 1_545 .
O9 Mn2 N5 88.28(14) . .
O3 Mn2 N5 92.49(14) 1_445 .
O2 Mn2 N5 86.53(14) 1_455 .
O12 Mn2 N2 85.76(15) 1_545 .
O9 Mn2 N2 87.17(15) . .
O3 Mn2 N2 92.04(15) 1_445 .
O2 Mn2 N2 89.00(15) 1_455 .
N5 Mn2 N2 173.56(16) . .
O6 C1 O7 122.8(6) . .
O6 C1 C2 121.8(6) . .
O7 C1 C2 115.4(6) . .
C7 C2 C3 118.3(5) . .
C7 C2 C1 120.0(6) . .
C3 C2 C1 121.7(6) . .
C2 C3 C4 120.1(6) . .
C2 C3 H3 119.9 . .
C4 C3 H3 119.9 . .
C5 C4 C3 120.0(6) . .
C5 C4 H4 120.0 . .
C3 C4 H4 120.0 . .
C4 C5 C6 120.1(5) . .
C4 C5 O5 122.6(5) . .
C6 C5 O5 117.3(5) . .
C5 C6 C7 119.0(6) . .
C5 C6 H6 120.5 . .
C7 C6 H6 120.5 . .
C2 C7 C6 122.4(6) . .
C2 C7 H7 118.8 . .
C6 C7 H7 118.8 . .
O2 C8 O1 127.0(5) . .
O2 C8 C9 115.6(5) . .
O1 C8 C9 117.4(5) . .
C10 C9 C11 117.0(5) . .
C10 C9 C8 123.8(5) . .
C11 C9 C8 119.1(4) . .
C14 C10 C9 122.0(5) . .
C14 C10 O5 119.4(5) . .
C9 C10 O5 118.2(4) . .
C12 C11 C9 120.9(5) . .
C12 C11 H11 119.5 . .
C9 C11 H11 119.5 . .
C11 C12 C13 120.1(5) . .
C11 C12 H12 119.9 . .
C13 C12 H12 119.9 . .
C14 C13 C12 119.5(5) . .
C14 C13 C15 120.7(5) . .
C12 C13 C15 119.7(5) . .
C10 C14 C13 120.2(5) . .
C10 C14 H14 119.9 . .
C13 C14 H14 119.9 . .
O4 C15 O3 125.1(5) . .
O4 C15 C13 117.0(5) . .
O3 C15 C13 117.9(5) . .
O8 C16 O9 124.9(5) . .
O8 C16 C17 118.0(5) . .
O9 C16 C17 117.0(5) . .
C18 C17 C22 118.1(5) . .
C18 C17 C16 122.6(5) . .
C22 C17 C16 119.3(5) . .
C19 C18 C17 121.1(5) . .
C19 C18 H18 119.5 . .
C17 C18 H18 119.5 . .
C18 C19 C20 121.5(5) . .
C18 C19 H19 119.2 . .
C20 C19 H19 119.2 . .
C21 C20 C19 116.4(4) . .
C21 C20 C23 124.8(4) . .
C19 C20 C23 118.8(4) . .
C22 C21 C20 122.1(5) . .
C22 C21 O11 115.8(4) . .
C20 C21 O11 122.0(4) . .
C21 C22 C17 120.6(5) . .
C21 C22 H22 119.7 . .
C17 C22 H22 119.7 . .
O12 C23 O10 126.5(5) . .
O12 C23 C20 116.6(5) . .
O10 C23 C20 116.9(5) . .
O11 C24 C25 124.3(5) . .
O11 C24 C29 115.7(5) . .
C25 C24 C29 120.0(5) . .
C24 C25 C26 119.5(5) . .
C24 C25 H25 120.2 . .
C26 C25 H25 120.2 . .
C27 C26 C25 120.4(6) . .
C27 C26 H26 119.8 . .
C25 C26 H26 119.8 . .
C26 C27 C28 118.9(5) . .
C26 C27 C30 122.1(6) . .
C28 C27 C30 119.0(5) . .
C29 C28 C27 121.9(5) . .
C29 C28 H28 119.0 . .
C27 C28 H28 119.0 . .
C28 C29 C24 119.2(6) . .
C28 C29 H29 120.4 . .
C24 C29 H29 120.4 . .
O14 C30 O13 124.7(6) . .
O14 C30 C27 121.7(6) . .
O13 C30 C27 113.6(5) . .
N3 C31 C33 108.3(6) . .
N3 C31 H31 125.9 . .
C33 C31 H31 125.9 . .
N3 C32 N4 112.7(5) . .
N3 C32 H32 123.6 . .
N4 C32 H32 123.6 . .
N4 C33 C31 108.2(6) . .
N4 C33 H33 125.9 . .
C31 C33 H33 125.9 . .
C36 C34 C35 119.1(5) . .
C36 C34 N4 120.6(5) . .
C35 C34 N4 120.2(5) . .
C34 C35 C36 119.9(6) . 2_665
C34 C35 H35 120.1 . .
C36 C35 H35 120.1 2_665 .
C34 C36 C35 120.9(6) . 2_665
C34 C36 H36 119.5 . .
C35 C36 H36 119.5 2_665 .
N7 C37 N8 111.8(5) . .
N7 C37 H37 124.1 . .
N8 C37 H37 124.1 . .
C39 C38 N7 110.1(5) . .
C39 C38 H38 125.0 . .
N7 C38 H38 125.0 . .
C38 C39 N8 105.8(4) . .
C38 C39 H39 127.1 . .
N8 C39 H39 127.1 . .
C41 C40 C42 120.2(5) . .
C41 C40 N8 120.2(5) . .
C42 C40 N8 119.6(5) . .
C40 C41 C42 120.2(5) . 2_776
C40 C41 H41 119.9 . .
C42 C41 H41 119.9 2_776 .
C40 C42 C41 119.6(5) . 2_776
C40 C42 H42 120.2 . .
C41 C42 H42 120.2 2_776 .
C54 C43 N2 110.7(5) . .
C54 C43 H43 124.7 . .
N2 C43 H43 124.7 . .
N2 C44 N1 112.6(5) . .
N2 C44 H44 123.7 . .
N1 C44 H44 123.7 . .
C46 C45 C47 118.5(5) . .
C46 C45 N1 120.2(5) . .
C47 C45 N1 121.3(5) . .
C45 C46 C47 119.9(5) . 2_565
C45 C46 H46 120.0 . .
C47 C46 H46 120.0 2_565 .
C45 C47 C46 121.6(5) . 2_565
C45 C47 H47 119.2 . .
C46 C47 H47 119.2 2_565 .
C49 C48 N5 110.1(5) . .
C49 C48 H48 125.0 . .
N5 C48 H48 125.0 . .
C48 C49 N6 106.9(4) . .
C48 C49 H49 126.6 . .
N6 C49 H49 126.6 . .
N5 C50 N6 112.4(5) . .
N5 C50 H50 123.8 . .
N6 C50 H50 123.8 . .
C52 C51 C53 118.6(5) . .
C52 C51 N6 121.0(5) . .
C53 C51 N6 120.4(5) . .
C51 C52 C53 121.4(5) . 2_676
C51 C52 H52 119.3 . .
C53 C52 H52 119.3 2_676 .
C51 C53 C52 120.0(5) . 2_676
C51 C53 H53 120.0 . .
C52 C53 H53 120.0 2_676 .
C43 C54 N1 106.9(5) . .
C43 C54 H54 126.6 . .
N1 C54 H54 126.6 . .
C44 N1 C54 105.5(4) . .
C44 N1 C45 126.3(5) . .
C54 N1 C45 128.1(5) . .
C44 N2 C43 104.3(5) . .
C44 N2 Mn2 125.9(4) . .
C43 N2 Mn2 129.1(4) . .
C32 N3 C31 105.3(5) . .
C32 N3 Mn1 122.3(4) . .
C31 N3 Mn1 132.2(4) . .
C32 N4 C33 105.4(5) . .
C32 N4 C34 125.6(5) . .
C33 N4 C34 129.0(5) . .
C50 N5 C48 104.9(4) . .
C50 N5 Mn2 126.3(4) . .
C48 N5 Mn2 128.2(3) . .
C50 N6 C49 105.8(4) . .
C50 N6 C51 127.2(4) . .
C49 N6 C51 126.7(4) . .
C37 N7 C38 105.1(4) . .
C37 N7 Mn1 123.6(4) . .
C38 N7 Mn1 131.3(3) . .
C37 N8 C39 107.2(4) . .
C37 N8 C40 125.8(5) . .
C39 N8 C40 127.0(4) . .
C8 O1 Mn1 127.6(3) . .
C8 O2 Mn2 157.6(3) . 1_655
C15 O3 Mn2 125.4(3) . 1_665
C5 O5 C10 115.3(4) . .
C1 O7 H7A 109.5 . .
C16 O8 Mn1 143.1(3) . .
C16 O9 Mn2 126.7(3) . .
C23 O10 Mn1 139.7(3) . 1_565
C24 O11 C21 117.3(4) . .
C23 O12 Mn2 138.9(3) . 1_565
C30 O13 H13 109.5 . .
Mn1 O15 H15A 109.5 . .
Mn1 O15 H15B 110.2 . .
H15A O15 H15B 106.6 . .

loop_
_geom_bond_atom_site_label_1
_geom_bond_atom_site_label_2
_geom_bond_distance
_geom_bond_site_symmetry_2
Mn1 O8 2.139(3) .
Mn1 O10 2.175(4) 1_545
Mn1 O1 2.212(4) .
Mn1 N3 2.214(4) .
Mn1 O15 2.218(3) .
Mn1 N7 2.252(4) .
Mn2 O12 2.168(3) 1_545
Mn2 O9 2.172(4) .
Mn2 O3 2.175(3) 1_445
Mn2 O2 2.193(4) 1_455
Mn2 N5 2.272(4) .
Mn2 N2 2.279(4) .
C1 O6 1.225(7) .
C1 O7 1.300(7) .
C1 C2 1.474(7) .
C2 C7 1.349(8) .
C2 C3 1.376(7) .
C3 C4 1.398(7) .
C3 H3 0.9300 .
C4 C5 1.359(7) .
C4 H4 0.9300 .
C5 C6 1.364(7) .
C5 O5 1.376(6) .
C6 C7 1.384(8) .
C6 H6 0.9300 .
C7 H7 0.9300 .
C8 O2 1.245(6) .
C8 O1 1.265(6) .
C8 C9 1.512(7) .
C9 C10 1.386(7) .
C9 C11 1.411(6) .
C10 C14 1.371(6) .
C10 O5 1.412(5) .
C11 C12 1.378(7) .
C11 H11 0.9300 .
C12 C13 1.385(7) .
C12 H12 0.9300 .
C13 C14 1.378(6) .
C13 C15 1.503(7) .
C14 H14 0.9300 .
C15 O4 1.247(6) .
C15 O3 1.278(6) .
C16 O8 1.250(6) .
C16 O9 1.268(6) .
C16 C17 1.494(7) .
C17 C18 1.384(6) .
C17 C22 1.396(6) .
C18 C19 1.377(6) .
C18 H18 0.9300 .
C19 C20 1.402(6) .
C19 H19 0.9300 .
C20 C21 1.400(6) .
C20 C23 1.520(7) .
C21 C22 1.368(6) .
C21 O11 1.402(5) .
C22 H22 0.9300 .
C23 O12 1.245(6) .
C23 O10 1.262(6) .
C24 O11 1.373(6) .
C24 C25 1.381(7) .
C24 C29 1.392(7) .
C25 C26 1.404(7) .
C25 H25 0.9300 .
C26 C27 1.377(7) .
C26 H26 0.9300 .
C27 C28 1.378(7) .
C27 C30 1.497(8) .
C28 C29 1.373(7) .
C28 H28 0.9300 .
C29 H29 0.9300 .
C30 O14 1.212(6) .
C30 O13 1.314(6) .
C31 N3 1.347(7) .
C31 C33 1.357(8) .
C31 H31 0.9300 .
C32 N3 1.318(6) .
C32 N4 1.324(6) .
C32 H32 0.9300 .
C33 N4 1.344(7) .
C33 H33 0.9300 .
C34 C36 1.365(8) .
C34 C35 1.376(7) .
C34 N4 1.422(6) .
C35 C36 1.388(7) 2_665
C35 H35 0.9300 .
C36 H36 0.9300 .
C37 N7 1.309(6) .
C37 N8 1.350(6) .
C37 H37 0.9300 .
C38 C39 1.353(6) .
C38 N7 1.385(6) .
C38 H38 0.9300 .
C39 N8 1.373(6) .
C39 H39 0.9300 .
C40 C41 1.369(7) .
C40 C42 1.378(7) .
C40 N8 1.431(6) .
C41 C42 1.385(7) 2_776
C41 H41 0.9300 .
C42 H42 0.9300 .
C43 C54 1.338(7) .
C43 N2 1.366(6) .
C43 H43 0.9300 .
C44 N2 1.321(6) .
C44 N1 1.345(6) .
C44 H44 0.9300 .
C45 C46 1.363(7) .
C45 C47 1.364(7) .
C45 N1 1.431(6) .
C46 C47 1.386(7) 2_565
C46 H46 0.9300 .
C47 H47 0.9300 .
C48 C49 1.350(6) .
C48 N5 1.379(6) .
C48 H48 0.9300 .
C49 N6 1.382(6) .
C49 H49 0.9300 .
C50 N5 1.322(6) .
C50 N6 1.356(6) .
C50 H50 0.9300 .
C51 C52 1.368(7) .
C51 C53 1.385(7) .
C51 N6 1.417(6) .
C52 C53 1.388(7) 2_676
C52 H52 0.9300 .
C53 H53 0.9300 .
C54 N1 1.374(7) .
C54 H54 0.9300 .
O7 H7A 0.8200 .
O13 H13 0.8200 .
O15 H15A 0.8200 .
O15 H15B 0.8236 .

loop_
_geom_hbond_atom_site_label_D
_geom_hbond_atom_site_label_H
_geom_hbond_atom_site_label_A
_geom_hbond_distance_DH
_geom_hbond_distance_HA
_geom_hbond_distance_DA
_geom_hbond_angle_DHA
_geom_hbond_site_symmetry_A
O15 H15B O11 0.82 2.31 3.121(5) 168.6 1_545
O15 H15A O3 0.82 1.86 2.651(5) 162.8 1_545
O13 H13 O4 0.82 1.79 2.612(5) 176.0 2_786
O7 H7A O6 0.82 1.84 2.648(6) 168.1 2_675
C53 H53 O14 0.93 2.65 3.578(7) 173.6 1_545
C50 H50 O2 0.93 2.62 3.131(6) 115.0 1_455
C49 H49 O14 0.93 2.51 3.376(7) 156.1 1_545
C48 H48 O10 0.93 2.45 3.220(6) 140.5 1_545
C44 H44 O1 0.93 2.35 3.205(7) 152.3 1_455
C39 H39 O13 0.93 2.65 3.295(6) 127.0 2_776
C38 H38 O3 0.93 2.41 3.297(6) 159.2 1_545
C37 H37 O8 0.93 2.59 3.098(6) 114.5 .
C32 H32 O9 0.93 2.34 3.089(7) 137.7 .

loop_
_geom_torsion_atom_site_label_1
_geom_torsion_atom_site_label_2
_geom_torsion_atom_site_label_3
_geom_torsion_atom_site_label_4
_geom_torsion
_geom_torsion_site_symmetry_4
O6 C1 C2 C7 2.2(10) .
O7 C1 C2 C7 -175.8(6) .
O6 C1 C2 C3 -177.6(7) .
O7 C1 C2 C3 4.4(9) .
C7 C2 C3 C4 0.4(10) .
C1 C2 C3 C4 -179.8(6) .
C2 C3 C4 C5 -1.2(11) .
C3 C4 C5 C6 1.3(10) .
C3 C4 C5 O5 -177.8(6) .
C4 C5 C6 C7 -0.6(10) .
O5 C5 C6 C7 178.6(6) .
C3 C2 C7 C6 0.3(11) .
C1 C2 C7 C6 -179.5(6) .
C5 C6 C7 C2 -0.2(11) .
O2 C8 C9 C10 112.2(6) .
O1 C8 C9 C10 -67.8(7) .
O2 C8 C9 C11 -63.4(6) .
O1 C8 C9 C11 116.7(5) .
C11 C9 C10 C14 4.0(7) .
C8 C9 C10 C14 -171.7(5) .
C11 C9 C10 O5 177.1(4) .
C8 C9 C10 O5 1.4(7) .
C10 C9 C11 C12 -4.4(7) .
C8 C9 C11 C12 171.4(5) .
C9 C11 C12 C13 0.4(8) .
C11 C12 C13 C14 4.2(8) .
C11 C12 C13 C15 -171.4(5) .
C9 C10 C14 C13 0.6(8) .
O5 C10 C14 C13 -172.5(4) .
C12 C13 C14 C10 -4.7(7) .
C15 C13 C14 C10 170.9(5) .
C14 C13 C15 O4 -154.6(5) .
C12 C13 C15 O4 21.0(7) .
C14 C13 C15 O3 23.7(7) .
C12 C13 C15 O3 -160.7(5) .
O8 C16 C17 C18 162.8(5) .
O9 C16 C17 C18 -14.5(8) .
O8 C16 C17 C22 -14.3(7) .
O9 C16 C17 C22 168.4(5) .
C22 C17 C18 C19 3.5(8) .
C16 C17 C18 C19 -173.6(5) .
C17 C18 C19 C20 -2.1(8) .
C18 C19 C20 C21 -1.7(8) .
C18 C19 C20 C23 177.4(5) .
C19 C20 C21 C22 4.1(8) .
C23 C20 C21 C22 -174.8(5) .
C19 C20 C21 O11 -177.5(5) .
C23 C20 C21 O11 3.5(8) .
C20 C21 C22 C17 -2.8(8) .
O11 C21 C22 C17 178.7(4) .
C18 C17 C22 C21 -1.1(8) .
C16 C17 C22 C21 176.1(5) .
C21 C20 C23 O12 -161.3(5) .
C19 C20 C23 O12 19.8(7) .
C21 C20 C23 O10 19.0(8) .
C19 C20 C23 O10 -159.9(5) .
O11 C24 C25 C26 178.7(5) .
C29 C24 C25 C26 1.3(8) .
C24 C25 C26 C27 0.6(9) .
C25 C26 C27 C28 -0.4(9) .
C25 C26 C27 C30 177.9(5) .
C26 C27 C28 C29 -1.8(9) .
C30 C27 C28 C29 179.9(5) .
C27 C28 C29 C24 3.6(8) .
O11 C24 C29 C28 179.0(5) .
C25 C24 C29 C28 -3.3(8) .
C26 C27 C30 O14 -157.3(6) .
C28 C27 C30 O14 21.0(8) .
C26 C27 C30 O13 23.7(7) .
C28 C27 C30 O13 -158.0(5) .
N3 C31 C33 N4 -0.6(10) .
C36 C34 C35 C36 2.1(11) 2_665
N4 C34 C35 C36 178.7(6) 2_665
C35 C34 C36 C35 -2.1(11) 2_665
N4 C34 C36 C35 -178.7(6) 2_665
N7 C38 C39 N8 0.0(6) .
C42 C40 C41 C42 0.8(10) 2_776
N8 C40 C41 C42 -179.6(5) 2_776
C41 C40 C42 C41 -0.8(10) 2_776
N8 C40 C42 C41 179.6(5) 2_776
C47 C45 C46 C47 0.3(12) 2_565
N1 C45 C46 C47 -179.6(6) 2_565
C46 C45 C47 C46 -0.3(12) 2_565
N1 C45 C47 C46 179.6(6) 2_565
N5 C48 C49 N6 -0.2(6) .
C53 C51 C52 C53 -0.3(10) 2_676
N6 C51 C52 C53 177.7(5) 2_676
C52 C51 C53 C52 0.3(10) 2_676
N6 C51 C53 C52 -177.7(5) 2_676
N2 C43 C54 N1 -0.2(8) .
N2 C44 N1 C54 0.9(7) .
N2 C44 N1 C45 -177.7(5) .
C43 C54 N1 C44 -0.4(7) .
C43 C54 N1 C45 178.2(6) .
C46 C45 N1 C44 -174.4(6) .
C47 C45 N1 C44 5.6(10) .
C46 C45 N1 C54 7.2(10) .
C47 C45 N1 C54 -172.7(6) .
N1 C44 N2 C43 -1.0(7) .
N1 C44 N2 Mn2 170.4(4) .
C54 C43 N2 C44 0.7(7) .
C54 C43 N2 Mn2 -170.3(4) .
N4 C32 N3 C31 2.3(8) .
N4 C32 N3 Mn1 178.4(4) .
C33 C31 N3 C32 -1.0(9) .
C33 C31 N3 Mn1 -176.5(5) .
N3 C32 N4 C33 -2.7(8) .
N3 C32 N4 C34 -179.8(5) .
C31 C33 N4 C32 1.9(9) .
C31 C33 N4 C34 178.9(6) .
C36 C34 N4 C32 -4.1(10) .
C35 C34 N4 C32 179.4(6) .
C36 C34 N4 C33 179.5(7) .
C35 C34 N4 C33 3.0(11) .
N6 C50 N5 C48 0.0(6) .
N6 C50 N5 Mn2 171.3(3) .
C49 C48 N5 C50 0.1(6) .
C49 C48 N5 Mn2 -171.0(4) .
N5 C50 N6 C49 -0.1(6) .
N5 C50 N6 C51 -174.3(5) .
C48 C49 N6 C50 0.1(6) .
C48 C49 N6 C51 174.4(5) .
C52 C51 N6 C50 -12.7(8) .
C53 C51 N6 C50 165.2(5) .
C52 C51 N6 C49 174.3(5) .
C53 C51 N6 C49 -7.8(8) .
N8 C37 N7 C38 -0.7(6) .
N8 C37 N7 Mn1 178.8(3) .
C39 C38 N7 C37 0.4(6) .
C39 C38 N7 Mn1 -179.0(3) .
N7 C37 N8 C39 0.7(6) .
N7 C37 N8 C40 179.5(4) .
C38 C39 N8 C37 -0.4(6) .
C38 C39 N8 C40 -179.2(5) .
C41 C40 N8 C37 -39.0(8) .
C42 C40 N8 C37 140.6(6) .
C41 C40 N8 C39 139.6(6) .
C42 C40 N8 C39 -40.8(8) .
O2 C8 O1 Mn1 78.4(7) .
C9 C8 O1 Mn1 -101.6(5) .
O1 C8 O2 Mn2 18.0(13) 1_655
C9 C8 O2 Mn2 -162.0(7) 1_655
O4 C15 O3 Mn2 61.0(7) 1_665
C13 C15 O3 Mn2 -117.2(4) 1_665
C4 C5 O5 C10 -40.1(7) .
C6 C5 O5 C10 140.8(5) .
C14 C10 O5 C5 -75.9(6) .
C9 C10 O5 C5 110.8(5) .
O9 C16 O8 Mn1 9.0(10) .
C17 C16 O8 Mn1 -168.1(4) .
O8 C16 O9 Mn2 80.7(6) .
C17 C16 O9 Mn2 -102.2(5) .
O12 C23 O10 Mn1 -66.6(8) 1_565
C20 C23 O10 Mn1 113.1(5) 1_565
C25 C24 O11 C21 18.5(7) .
C29 C24 O11 C21 -163.9(4) .
C22 C21 O11 C24 -112.6(5) .
C20 C21 O11 C24 69.0(6) .
O10 C23 O12 Mn2 -19.9(9) 1_565
C20 C23 O12 Mn2 160.4(4) 1_565
